data_7244627
loop_
_publ_author_name
'Ng, Jia Hui'
'Tiekink, Edward R. T.'
'Dolzhenko, Anton V.'

_publ_section_title
;
 Three-component microwave-assisted synthesis of 3,5-disubstituted
 pyrazolo[3,4-d]pyrimidin-4-ones
;
_journal_issue 14
_journal_name_full 'RSC Advances'
_journal_page_first 8323
_journal_page_last 8332
_journal_paper_doi 10.1039/D2RA00980C
_journal_volume 12
_journal_year 2022
_chemical_formula_moiety 'C19 H17 N5 O'
_chemical_formula_sum 'C19 H17 N5 O'
_chemical_formula_weight 331.38
_space_group_crystal_system monoclinic
_space_group_IT_number 14
_space_group_name_Hall '-P 2yn'
_space_group_name_H-M_alt 'P 1 21/n 1'
_atom_sites_solution_hydrogens mixed
_atom_sites_solution_primary direct
_atom_sites_solution_secondary difmap
_audit_creation_method SHELXL-2018/3
_audit_update_record
;
2022-01-19 deposited with the CCDC.	2022-03-09 downloaded from the CCDC.
;
_cell_angle_alpha 90
_cell_angle_beta 97.4430(10)
_cell_angle_gamma 90
_cell_formula_units_Z 4
_cell_length_a 11.56480(10)
_cell_length_b 6.53430(10)
_cell_length_c 21.5417(2)
_cell_measurement_reflns_used 13035
_cell_measurement_temperature 100(2)
_cell_measurement_theta_max 76.3100
_cell_measurement_theta_min 4.1150
_cell_volume 1614.14(3)
_computing_cell_refinement 'CrysAlis PRO (Rigaku OD, 2018)'
_computing_data_collection 'CrysAlis PRO (Rigaku OD, 2018)'
_computing_data_reduction 'CrysAlis PRO (Rigaku OD, 2018)'
_computing_molecular_graphics
;
ORTEP-3 for Windows (Farrugia, 2012), DIAMOND (Brandenburg, 2006)
;
_computing_publication_material 'PublCIF (Westrip, 2010)'
_computing_structure_refinement 'SHELXL-2018/3 (Sheldrick, 2015<i>b</i>)'
_computing_structure_solution 'SHELXS (Sheldrick, 2015<i>a</i>)'
_diffrn_ambient_environment N~2~
_diffrn_ambient_temperature 100(2)
_diffrn_detector 'CCD plate'
_diffrn_detector_area_resol_mean 5.2558
_diffrn_detector_type AtlasS2
_diffrn_measured_fraction_theta_full 1.000
_diffrn_measured_fraction_theta_max 1.000
_diffrn_measurement_device 'four-circle diffractometer'
_diffrn_measurement_device_type 'XtaLAB Synergy, Dualflex, AtlasS2'
_diffrn_measurement_method '\w scans'
_diffrn_radiation_monochromator mirror
_diffrn_radiation_type CuK\a
_diffrn_radiation_wavelength 1.54184
_diffrn_reflns_av_R_equivalents 0.0295
_diffrn_reflns_av_unetI/netI 0.0172
_diffrn_reflns_Laue_measured_fraction_full 1.000
_diffrn_reflns_Laue_measured_fraction_max 1.000
_diffrn_reflns_limit_h_max 14
_diffrn_reflns_limit_h_min -14
_diffrn_reflns_limit_k_max 8
_diffrn_reflns_limit_k_min -7
_diffrn_reflns_limit_l_max 27
_diffrn_reflns_limit_l_min -26
_diffrn_reflns_number 21624
_diffrn_reflns_point_group_measured_fraction_full 1.000
_diffrn_reflns_point_group_measured_fraction_max 1.000
_diffrn_reflns_theta_full 67.684
_diffrn_reflns_theta_max 75.298
_diffrn_reflns_theta_min 4.133
_diffrn_source 'micro-focus sealed X-ray tube'
_exptl_absorpt_coefficient_mu 0.716
_exptl_absorpt_correction_T_max 1.000
_exptl_absorpt_correction_T_min 0.757
_exptl_absorpt_correction_type gaussian
_exptl_absorpt_process_details 'CrysAlisPro [1]'
_exptl_crystal_colour colourless
_exptl_crystal_density_diffrn 1.364
_exptl_crystal_description prism
_exptl_crystal_F_000 696
_exptl_crystal_size_max 0.218
_exptl_crystal_size_mid 0.048
_exptl_crystal_size_min 0.027
_refine_diff_density_max 0.305
_refine_diff_density_min -0.297
_refine_diff_density_rms 0.057
_refine_ls_extinction_method none
_refine_ls_goodness_of_fit_ref 1.067
_refine_ls_hydrogen_treatment mixed
_refine_ls_matrix_type full
_refine_ls_number_parameters 233
_refine_ls_number_reflns 3338
_refine_ls_number_restraints 2
_refine_ls_restrained_S_all 1.067
_refine_ls_R_factor_all 0.0412
_refine_ls_R_factor_gt 0.0390
_refine_ls_shift/su_max 0.000
_refine_ls_shift/su_mean 0.000
_refine_ls_structure_factor_coef Fsqd
_refine_ls_weighting_details 'w=1/[\s^2^(Fo^2^)+(0.0513P)^2^+0.7365P] where P=(Fo^2^+2Fc^2^)/3'
_refine_ls_weighting_scheme calc
_refine_ls_wR_factor_gt 0.0984
_refine_ls_wR_factor_ref 0.1005
_reflns_Friedel_coverage 0.000
_reflns_number_gt 3105
_reflns_number_total 3338
_reflns_threshold_expression 'I > 2\s(I)'
_cod_data_source_file d2ra00980c4.cif
_cod_data_source_block shelx
_cod_original_sg_symbol_H-M 'P 21/n'
_cod_database_code 7244627
_shelx_shelxl_version_number 2018/3
_shelx_space_group_comment
;
The symmetry employed for this shelxl refinement is uniquely defined
by the following loop, which should always be used as a source of
symmetry information in preference to the above space-group names.
They are only intended as comments.
;
_shelx_estimated_absorpt_t_min 0.860
_shelx_estimated_absorpt_t_max 0.981

loop_
_space_group_symop_operation_xyz
'x, y, z'
'-x+1/2, y+1/2, -z+1/2'
'-x, -y, -z'
'x-1/2, -y-1/2, z-1/2'

loop_
_atom_site_label
_atom_site_type_symbol
_atom_site_fract_x
_atom_site_fract_y
_atom_site_fract_z
_atom_site_U_iso_or_equiv
_atom_site_adp_type
_atom_site_occupancy
_atom_site_site_symmetry_order
_atom_site_calc_flag
_atom_site_refinement_flags_posn
_atom_site_refinement_flags_adp
_atom_site_refinement_flags_occupancy
_atom_site_disorder_assembly
_atom_site_disorder_group
O4 O 0.34489(7) 0.72000(13) 0.22717(4) 0.0207(2) Uani 1 1 d . . . . .
N1 N 0.44741(8) 0.74017(15) 0.02939(4) 0.0145(2) Uani 1 1 d D . . . .
H1N H 0.4663(12) 0.710(2) -0.0080(5) 0.017 Uiso 1 1 d D U . . .
N2 N 0.38566(8) 0.91876(14) 0.03567(4) 0.0148(2) Uani 1 1 d . . . . .
N5 N 0.44885(8) 0.45103(14) 0.19164(4) 0.0145(2) Uani 1 1 d . . . . .
N7 N 0.50723(8) 0.43701(14) 0.08961(4) 0.0141(2) Uani 1 1 d . . . . .
N31 N 0.29309(8) 1.05875(14) 0.11966(4) 0.0143(2) Uani 1 1 d D . . . .
H31N H 0.2769(12) 1.031(2) 0.1574(5) 0.017 Uiso 1 1 d D U . . .
C3 C 0.35633(9) 0.91155(16) 0.09324(5) 0.0126(2) Uani 1 1 d . . . . .
C3A C 0.39987(9) 0.73023(17) 0.12486(5) 0.0131(2) Uani 1 1 d . . . . .
C4 C 0.39233(9) 0.64480(17) 0.18475(5) 0.0143(2) Uani 1 1 d . . . . .
C6 C 0.50033(9) 0.36157(17) 0.14488(5) 0.0143(2) Uani 1 1 d . . . . .
H6 H 0.534597 0.230880 0.153633 0.017 Uiso 1 1 calc R U . . .
C7A C 0.45521(9) 0.62563(17) 0.08101(5) 0.0129(2) Uani 1 1 d . . . . .
C31 C 0.23787(9) 1.23353(16) 0.09128(5) 0.0130(2) Uani 1 1 d . . . . .
C32 C 0.17322(9) 1.35369(17) 0.12788(5) 0.0149(2) Uani 1 1 d . . . . .
H32 H 0.165971 1.313932 0.169620 0.018 Uiso 1 1 calc R U . . .
C33 C 0.11949(9) 1.53143(17) 0.10325(5) 0.0162(2) Uani 1 1 d . . . . .
H33 H 0.075186 1.611092 0.128539 0.019 Uiso 1 1 calc R U . . .
C34 C 0.12887(10) 1.59585(17) 0.04252(5) 0.0158(2) Uani 1 1 d . . . . .
C35 C 0.19264(10) 1.47248(17) 0.00649(5) 0.0159(2) Uani 1 1 d . . . . .
H35 H 0.199212 1.512043 -0.035348 0.019 Uiso 1 1 calc R U . . .
C36 C 0.24702(9) 1.29309(17) 0.02984(5) 0.0146(2) Uani 1 1 d . . . . .
H36 H 0.289921 1.212025 0.004215 0.018 Uiso 1 1 calc R U . . .
C37 C 0.07269(10) 1.79102(18) 0.01667(6) 0.0201(3) Uani 1 1 d . . . . .
H37A H 0.025010 1.848633 0.046817 0.030 Uiso 1 1 calc R U . . .
H37B H 0.023174 1.762093 -0.022801 0.030 Uiso 1 1 calc R U . . .
H37C H 0.133306 1.889417 0.009154 0.030 Uiso 1 1 calc R U . . .
C51 C 0.45196(10) 0.34004(18) 0.25168(5) 0.0178(2) Uani 1 1 d . . . . .
H51A H 0.438668 0.192458 0.243142 0.021 Uiso 1 1 calc R U . . .
H51B H 0.388193 0.390491 0.274180 0.021 Uiso 1 1 calc R U . . .
C52 C 0.56732(10) 0.36784(19) 0.29280(5) 0.0180(2) Uani 1 1 d . . . . .
C53 C 0.65184(14) 0.2173(2) 0.29531(8) 0.0374(4) Uani 1 1 d . . . . .
H53 H 0.636975 0.095654 0.271463 0.045 Uiso 1 1 calc R U . . .
C54 C 0.75867(15) 0.2429(3) 0.33257(9) 0.0470(4) Uani 1 1 d . . . . .
H54 H 0.816494 0.139283 0.333521 0.056 Uiso 1 1 calc R U . . .
C55 C 0.78111(12) 0.4175(2) 0.36809(6) 0.0297(3) Uani 1 1 d . . . . .
H55 H 0.853495 0.433796 0.394003 0.036 Uiso 1 1 calc R U . . .
C56 C 0.69762(13) 0.5673(3) 0.36551(7) 0.0346(3) Uani 1 1 d . . . . .
H56 H 0.712643 0.688679 0.389475 0.042 Uiso 1 1 calc R U . . .
C57 C 0.59102(12) 0.5431(2) 0.32809(7) 0.0309(3) Uani 1 1 d . . . . .
H57 H 0.533946 0.648099 0.326786 0.037 Uiso 1 1 calc R U . . .

loop_
_atom_site_aniso_label
_atom_site_aniso_U_11
_atom_site_aniso_U_22
_atom_site_aniso_U_33
_atom_site_aniso_U_23
_atom_site_aniso_U_13
_atom_site_aniso_U_12
O4 0.0263(4) 0.0224(4) 0.0139(4) -0.0006(3) 0.0044(3) 0.0068(3)
N1 0.0173(5) 0.0128(4) 0.0142(4) 0.0008(3) 0.0047(3) 0.0032(3)
N2 0.0158(4) 0.0122(4) 0.0169(5) 0.0008(3) 0.0042(3) 0.0030(3)
N5 0.0155(4) 0.0146(5) 0.0129(4) 0.0023(3) 0.0005(3) 0.0015(4)
N7 0.0135(4) 0.0129(4) 0.0157(4) -0.0001(3) 0.0015(3) 0.0017(3)
N31 0.0182(5) 0.0129(4) 0.0123(4) 0.0017(3) 0.0041(3) 0.0031(4)
C3 0.0116(5) 0.0112(5) 0.0148(5) 0.0003(4) 0.0011(4) -0.0010(4)
C3A 0.0120(5) 0.0127(5) 0.0142(5) -0.0006(4) 0.0004(4) 0.0002(4)
C4 0.0138(5) 0.0144(5) 0.0140(5) -0.0008(4) -0.0008(4) 0.0006(4)
C6 0.0125(5) 0.0135(5) 0.0164(5) 0.0004(4) -0.0003(4) 0.0008(4)
C7A 0.0108(5) 0.0126(5) 0.0149(5) -0.0002(4) 0.0005(4) -0.0008(4)
C31 0.0114(5) 0.0107(5) 0.0164(5) 0.0003(4) 0.0001(4) -0.0007(4)
C32 0.0148(5) 0.0149(5) 0.0151(5) -0.0005(4) 0.0023(4) -0.0007(4)
C33 0.0140(5) 0.0146(5) 0.0199(5) -0.0035(4) 0.0022(4) 0.0012(4)
C34 0.0133(5) 0.0121(5) 0.0209(5) 0.0002(4) -0.0023(4) -0.0007(4)
C35 0.0169(5) 0.0144(5) 0.0161(5) 0.0021(4) 0.0010(4) -0.0008(4)
C36 0.0150(5) 0.0137(5) 0.0153(5) -0.0007(4) 0.0023(4) 0.0007(4)
C37 0.0201(6) 0.0138(5) 0.0252(6) 0.0013(4) -0.0022(5) 0.0027(4)
C51 0.0197(6) 0.0188(6) 0.0149(5) 0.0052(4) 0.0021(4) 0.0015(4)
C52 0.0195(6) 0.0223(6) 0.0124(5) 0.0050(4) 0.0026(4) 0.0033(5)
C53 0.0354(8) 0.0264(7) 0.0454(9) -0.0057(6) -0.0133(6) 0.0133(6)
C54 0.0342(8) 0.0396(9) 0.0608(11) -0.0021(8) -0.0182(7) 0.0190(7)
C55 0.0225(6) 0.0431(8) 0.0217(6) 0.0075(6) -0.0044(5) -0.0004(6)
C56 0.0292(7) 0.0421(8) 0.0312(7) -0.0143(6) -0.0013(6) 0.0002(6)
C57 0.0234(6) 0.0337(7) 0.0343(7) -0.0116(6) -0.0009(5) 0.0088(6)

loop_
_atom_type_symbol
_atom_type_description
_atom_type_scat_dispersion_real
_atom_type_scat_dispersion_imag
_atom_type_scat_source
C C 0.0181 0.0091 'International Tables Vol C Tables 4.2.6.8 and 6.1.1.4'
H H 0.0000 0.0000 'International Tables Vol C Tables 4.2.6.8 and 6.1.1.4'
N N 0.0311 0.0180 'International Tables Vol C Tables 4.2.6.8 and 6.1.1.4'
O O 0.0492 0.0322 'International Tables Vol C Tables 4.2.6.8 and 6.1.1.4'

loop_
_geom_angle_atom_site_label_1
_geom_angle_atom_site_label_2
_geom_angle_atom_site_label_3
_geom_angle
_geom_angle_site_symmetry_1
_geom_angle_site_symmetry_3
_geom_angle_publ_flag
C7A N1 N2 111.82(9) . . ?
C7A N1 H1N 129.7(10) . . ?
N2 N1 H1N 117.8(9) . . ?
C3 N2 N1 105.00(9) . . ?
C6 N5 C4 122.80(9) . . ?
C6 N5 C51 118.12(9) . . ?
C4 N5 C51 119.08(9) . . ?
C6 N7 C7A 112.71(9) . . ?
C3 N31 C31 128.51(9) . . ?
C3 N31 H31N 115.2(10) . . ?
C31 N31 H31N 115.7(10) . . ?
N2 C3 N31 125.12(10) . . ?
N2 C3 C3A 111.00(9) . . ?
N31 C3 C3A 123.88(10) . . ?
C7A C3A C4 120.89(10) . . ?
C7A C3A C3 104.46(9) . . ?
C4 C3A C3 134.58(10) . . ?
O4 C4 C3A 127.25(11) . . ?
O4 C4 N5 121.44(10) . . ?
C3A C4 N5 111.30(9) . . ?
N7 C6 N5 126.66(10) . . ?
N7 C6 H6 116.7 . . ?
N5 C6 H6 116.7 . . ?
N1 C7A N7 126.68(10) . . ?
N1 C7A C3A 107.68(10) . . ?
N7 C7A C3A 125.63(10) . . ?
C32 C31 C36 119.35(10) . . ?
C32 C31 N31 117.16(10) . . ?
C36 C31 N31 123.47(10) . . ?
C33 C32 C31 120.00(10) . . ?
C33 C32 H32 120.0 . . ?
C31 C32 H32 120.0 . . ?
C32 C33 C34 121.75(10) . . ?
C32 C33 H33 119.1 . . ?
C34 C33 H33 119.1 . . ?
C33 C34 C35 117.36(10) . . ?
C33 C34 C37 121.44(10) . . ?
C35 C34 C37 121.20(10) . . ?
C36 C35 C34 122.14(10) . . ?
C36 C35 H35 118.9 . . ?
C34 C35 H35 118.9 . . ?
C35 C36 C31 119.39(10) . . ?
C35 C36 H36 120.3 . . ?
C31 C36 H36 120.3 . . ?
C34 C37 H37A 109.5 . . ?
C34 C37 H37B 109.5 . . ?
H37A C37 H37B 109.5 . . ?
C34 C37 H37C 109.5 . . ?
H37A C37 H37C 109.5 . . ?
H37B C37 H37C 109.5 . . ?
N5 C51 C52 111.88(9) . . ?
N5 C51 H51A 109.2 . . ?
C52 C51 H51A 109.2 . . ?
N5 C51 H51B 109.2 . . ?
C52 C51 H51B 109.2 . . ?
H51A C51 H51B 107.9 . . ?
C57 C52 C53 118.63(12) . . ?
C57 C52 C51 121.21(11) . . ?
C53 C52 C51 120.16(12) . . ?
C52 C53 C54 120.44(14) . . ?
C52 C53 H53 119.8 . . ?
C54 C53 H53 119.8 . . ?
C55 C54 C53 120.51(14) . . ?
C55 C54 H54 119.7 . . ?
C53 C54 H54 119.7 . . ?
C56 C55 C54 119.14(13) . . ?
C56 C55 H55 120.4 . . ?
C54 C55 H55 120.4 . . ?
C55 C56 C57 120.58(14) . . ?
C55 C56 H56 119.7 . . ?
C57 C56 H56 119.7 . . ?
C52 C57 C56 120.69(13) . . ?
C52 C57 H57 119.7 . . ?
C56 C57 H57 119.7 . . ?

loop_
_geom_bond_atom_site_label_1
_geom_bond_atom_site_label_2
_geom_bond_distance
_geom_bond_site_symmetry_2
_geom_bond_publ_flag
O4 C4 1.2277(14) . ?
N1 C7A 1.3337(14) . ?
N1 N2 1.3838(13) . ?
N1 H1N 0.884(9) . ?
N2 C3 1.3284(14) . ?
N5 C6 1.3660(14) . ?
N5 C4 1.4238(14) . ?
N5 C51 1.4792(14) . ?
N7 C6 1.3006(14) . ?
N7 C7A 1.3734(14) . ?
N31 C3 1.3754(14) . ?
N31 C31 1.4088(14) . ?
N31 H31N 0.877(9) . ?
C3 C3A 1.4256(15) . ?
C3A C7A 1.3877(15) . ?
C3A C4 1.4187(15) . ?
C6 H6 0.9500 . ?
C31 C32 1.3965(15) . ?
C31 C36 1.3966(15) . ?
C32 C33 1.3896(16) . ?
C32 H32 0.9500 . ?
C33 C34 1.3919(16) . ?
C33 H33 0.9500 . ?
C34 C35 1.3945(16) . ?
C34 C37 1.5049(15) . ?
C35 C36 1.3931(15) . ?
C35 H35 0.9500 . ?
C36 H36 0.9500 . ?
C37 H37A 0.9800 . ?
C37 H37B 0.9800 . ?
C37 H37C 0.9800 . ?
C51 C52 1.5137(16) . ?
C51 H51A 0.9900 . ?
C51 H51B 0.9900 . ?
C52 C57 1.3820(19) . ?
C52 C53 1.3827(18) . ?
C53 C54 1.393(2) . ?
C53 H53 0.9500 . ?
C54 C55 1.380(2) . ?
C54 H54 0.9500 . ?
C55 C56 1.371(2) . ?
C55 H55 0.9500 . ?
C56 C57 1.3919(19) . ?
C56 H56 0.9500 . ?
C57 H57 0.9500 . ?

loop_
_geom_torsion_atom_site_label_1
_geom_torsion_atom_site_label_2
_geom_torsion_atom_site_label_3
_geom_torsion_atom_site_label_4
_geom_torsion
_geom_torsion_site_symmetry_1
_geom_torsion_site_symmetry_2
_geom_torsion_site_symmetry_3
_geom_torsion_site_symmetry_4
_geom_torsion_publ_flag
C7A N1 N2 C3 0.51(12) . . . . ?
N1 N2 C3 N31 -179.68(10) . . . . ?
N1 N2 C3 C3A 0.71(12) . . . . ?
C31 N31 C3 N2 6.36(18) . . . . ?
C31 N31 C3 C3A -174.09(10) . . . . ?
N2 C3 C3A C7A -1.60(12) . . . . ?
N31 C3 C3A C7A 178.79(10) . . . . ?
N2 C3 C3A C4 -178.29(11) . . . . ?
N31 C3 C3A C4 2.10(19) . . . . ?
C7A C3A C4 O4 -179.07(11) . . . . ?
C3 C3A C4 O4 -2.8(2) . . . . ?
C7A C3A C4 N5 1.06(14) . . . . ?
C3 C3A C4 N5 177.32(11) . . . . ?
C6 N5 C4 O4 178.65(10) . . . . ?
C51 N5 C4 O4 -1.03(16) . . . . ?
C6 N5 C4 C3A -1.47(14) . . . . ?
C51 N5 C4 C3A 178.84(9) . . . . ?
C7A N7 C6 N5 -0.18(16) . . . . ?
C4 N5 C6 N7 1.14(17) . . . . ?
C51 N5 C6 N7 -179.17(10) . . . . ?
N2 N1 C7A N7 177.82(10) . . . . ?
N2 N1 C7A C3A -1.53(12) . . . . ?
C6 N7 C7A N1 -179.48(10) . . . . ?
C6 N7 C7A C3A -0.24(15) . . . . ?
C4 C3A C7A N1 179.09(9) . . . . ?
C3 C3A C7A N1 1.84(12) . . . . ?
C4 C3A C7A N7 -0.27(17) . . . . ?
C3 C3A C7A N7 -177.52(10) . . . . ?
C3 N31 C31 C32 176.53(10) . . . . ?
C3 N31 C31 C36 -4.95(18) . . . . ?
C36 C31 C32 C33 -0.49(16) . . . . ?
N31 C31 C32 C33 178.09(10) . . . . ?
C31 C32 C33 C34 -0.57(17) . . . . ?
C32 C33 C34 C35 1.30(16) . . . . ?
C32 C33 C34 C37 -178.60(10) . . . . ?
C33 C34 C35 C36 -1.02(17) . . . . ?
C37 C34 C35 C36 178.87(10) . . . . ?
C34 C35 C36 C31 0.01(17) . . . . ?
C32 C31 C36 C35 0.76(16) . . . . ?
N31 C31 C36 C35 -177.73(10) . . . . ?
C6 N5 C51 C52 81.00(12) . . . . ?
C4 N5 C51 C52 -99.30(12) . . . . ?
N5 C51 C52 C57 80.01(14) . . . . ?
N5 C51 C52 C53 -99.52(14) . . . . ?
C57 C52 C53 C54 -0.2(2) . . . . ?
C51 C52 C53 C54 179.34(15) . . . . ?
C52 C53 C54 C55 0.8(3) . . . . ?
C53 C54 C55 C56 -1.0(3) . . . . ?
C54 C55 C56 C57 0.7(2) . . . . ?
C53 C52 C57 C56 -0.2(2) . . . . ?
C51 C52 C57 C56 -179.71(13) . . . . ?
C55 C56 C57 C52 -0.1(2) . . . . ?
